data_4108575
loop_
_publ_author_name
'Youhei Yamamoto'
'Shuhei Sawa'
'Yusuke Funada'
'Tatsuki Morimoto'
'Magnus Falkenstr\"om'
'Hiroshi Miyasaka'
'Sayaka Shishido'
'Tomoji Ozeki'
'Kazuhide Koike'
'Osamu Ishitani'

_publ_section_title
;
 Systematic Synthesis, Isolation, and Photophysical Properties of
 Linear-Shaped Re(I) Oligomers and Polymers with 2-20 Units
;
_journal_name_full 'Journal of the American Chemical Society'
_journal_page_first 14659
_journal_page_last 14674
_journal_paper_doi 10.1021/ja8044579
_journal_volume 130
_journal_year 2008
_chemical_formula_sum 'C52 H36 F12 N4 O6 P4 Re2'
_chemical_formula_weight 1537.13
_chemical_name_systematic
; 
 ? 
;
_space_group_IT_number 2
_symmetry_cell_setting triclinic
_symmetry_space_group_name_Hall '-P 1'
_symmetry_space_group_name_H-M 'P -1'
_atom_sites_solution_hydrogens geom
_atom_sites_solution_primary direct
_atom_sites_solution_secondary difmap
_audit_creation_method SHELXL-97
_cell_angle_alpha 94.00(2)
_cell_angle_beta 94.03(2)
_cell_angle_gamma 103.22(2)
_cell_formula_units_Z 1
_cell_length_a 11.927(3)
_cell_length_b 12.952(3)
_cell_length_c 9.752(2)
_cell_measurement_reflns_used 25
_cell_measurement_temperature 298(2)
_cell_measurement_theta_max 16.8
_cell_measurement_theta_min 15.0
_cell_volume 1457.2(6)
_computing_cell_refinement 'MSC/AFC Diffractometer Control'
_computing_data_collection 'MSC/AFC Diffractometer Control'
_computing_data_reduction CrystalStructure
_computing_publication_material 'CrystalStructure 3.8'
_computing_structure_refinement 'SHELXL-97 (Sheldrick, 1997)'
_computing_structure_solution 'SHELXS-97 (Sheldrick, 1990)'
_diffrn_ambient_temperature 298(2)
_diffrn_measured_fraction_theta_full 0.999
_diffrn_measured_fraction_theta_max 0.999
_diffrn_measurement_device_type 'Rigaku AFC7R'
_diffrn_measurement_method \w-2\q
_diffrn_radiation_monochromator graphite
_diffrn_radiation_source 'fine-focus sealed tube'
_diffrn_radiation_type MoK\a
_diffrn_radiation_wavelength 0.71069
_diffrn_reflns_av_R_equivalents 0.0155
_diffrn_reflns_av_sigmaI/netI 0.0157
_diffrn_reflns_limit_h_max 15
_diffrn_reflns_limit_h_min -15
_diffrn_reflns_limit_k_max 16
_diffrn_reflns_limit_k_min -16
_diffrn_reflns_limit_l_max 12
_diffrn_reflns_limit_l_min -7
_diffrn_reflns_number 8155
_diffrn_reflns_theta_full 27.51
_diffrn_reflns_theta_max 27.50
_diffrn_reflns_theta_min 2.54
_diffrn_standards_decay_% 0.00
_diffrn_standards_interval_count 0
_diffrn_standards_number 3
_exptl_absorpt_coefficient_mu 4.348
_exptl_absorpt_correction_T_max 0.4768
_exptl_absorpt_correction_T_min 0.4768
_exptl_absorpt_correction_type psi-scan
_exptl_absorpt_process_details '(North, Phillips & Mathews, 1968)'
_exptl_crystal_colour yellow
_exptl_crystal_density_diffrn 1.752
_exptl_crystal_description prismatic
_exptl_crystal_F_000 742
_exptl_crystal_size_max 0.20
_exptl_crystal_size_mid 0.20
_exptl_crystal_size_min 0.20
_refine_diff_density_max 3.675
_refine_diff_density_min -2.132
_refine_diff_density_rms 0.214
_refine_ls_extinction_method none
_refine_ls_goodness_of_fit_ref 1.106
_refine_ls_hydrogen_treatment constr
_refine_ls_matrix_type full
_refine_ls_number_parameters 362
_refine_ls_number_reflns 6705
_refine_ls_number_restraints 0
_refine_ls_restrained_S_all 1.106
_refine_ls_R_factor_all 0.0448
_refine_ls_R_factor_gt 0.0430
_refine_ls_shift/su_max 0.000
_refine_ls_shift/su_mean 0.000
_refine_ls_structure_factor_coef Fsqd
_refine_ls_weighting_details 'calc w=1/[\s^2^(Fo^2^)+(0.0859P)^2^+4.2700P] where P=(Fo^2^+2Fc^2^)/3'
_refine_ls_weighting_scheme calc
_refine_ls_wR_factor_gt 0.1275
_refine_ls_wR_factor_ref 0.1295
_reflns_number_gt 6399
_reflns_number_total 6705
_reflns_threshold_expression >2sigma(I)
_cod_data_source_file ja8044579_si_002.cif
_cod_data_source_block shelxl
_cod_original_cell_volume 1457.1(6)
_cod_database_code 4108575

loop_
_symmetry_equiv_pos_as_xyz
'x, y, z'
'-x, -y, -z'

loop_
_atom_site_label
_atom_site_type_symbol
_atom_site_fract_x
_atom_site_fract_y
_atom_site_fract_z
_atom_site_U_iso_or_equiv
_atom_site_adp_type
_atom_site_occupancy
_atom_site_symmetry_multiplicity
_atom_site_calc_flag
_atom_site_refinement_flags
Re1 Re 0.225778(16) 0.461857(14) 0.280329(19) 0.03361(10) Uani 1 1 d .
P1 P 0.05136(11) 0.36562(10) 0.12739(13) 0.0298(2) Uani 1 1 d .
P2 P 0.5398(2) 0.13987(16) -0.2728(2) 0.0658(5) Uani 1 1 d .
F1 F 0.4239(9) 0.1702(12) -0.3234(13) 0.182(5) Uani 1 1 d .
F2 F 0.6507(10) 0.1076(11) -0.2294(12) 0.170(5) Uani 1 1 d .
F3 F 0.4837(9) 0.0882(6) -0.1429(7) 0.124(3) Uani 1 1 d .
F4 F 0.5961(8) 0.1878(6) -0.4030(9) 0.127(3) Uani 1 1 d .
F5 F 0.5740(9) 0.2546(6) -0.1905(10) 0.143(4) Uani 1 1 d .
F6 F 0.4998(13) 0.0304(6) -0.3573(10) 0.183(6) Uani 1 1 d .
O1 O 0.1247(6) 0.6597(4) 0.2891(7) 0.0711(17) Uani 1 1 d .
O2 O 0.1329(6) 0.4063(6) 0.5581(6) 0.0775(18) Uani 1 1 d .
O3 O 0.4437(5) 0.5906(5) 0.4571(7) 0.0763(18) Uani 1 1 d .
N1 N 0.2994(4) 0.4811(4) 0.0831(5) 0.0377(10) Uani 1 1 d .
N2 N 0.3069(4) 0.3291(4) 0.2468(6) 0.0404(10) Uani 1 1 d .
C1 C 0.2935(5) 0.5625(5) 0.0043(7) 0.0469(14) Uani 1 1 d .
H1 H 0.2627 0.6177 0.0392 0.056 Uiso 1 1 calc R
C2 C 0.3318(6) 0.5657(7) -0.1261(8) 0.0591(18) Uani 1 1 d .
H2 H 0.3257 0.6217 -0.1786 0.071 Uiso 1 1 calc R
C3 C 0.3789(6) 0.4854(8) -0.1776(8) 0.063(2) Uani 1 1 d .
H3 H 0.4041 0.4863 -0.2657 0.076 Uiso 1 1 calc R
C4 C 0.3889(6) 0.4029(6) -0.0978(7) 0.0534(15) Uani 1 1 d .
H4 H 0.4221 0.3488 -0.1306 0.064 Uiso 1 1 calc R
C5 C 0.3479(5) 0.4029(5) 0.0325(6) 0.0405(11) Uani 1 1 d .
C6 C 0.3540(5) 0.3201(5) 0.1256(7) 0.0416(12) Uani 1 1 d .
C7 C 0.4057(6) 0.2367(6) 0.0931(9) 0.0577(17) Uani 1 1 d .
H5 H 0.4370 0.2313 0.0089 0.069 Uiso 1 1 calc R
C8 C 0.4106(7) 0.1613(6) 0.1866(11) 0.066(2) Uani 1 1 d .
H6 H 0.4444 0.1049 0.1658 0.080 Uiso 1 1 calc R
C9 C 0.3649(8) 0.1718(6) 0.3093(10) 0.069(2) Uani 1 1 d .
H7 H 0.3685 0.1231 0.3742 0.083 Uiso 1 1 calc R
C10 C 0.3126(7) 0.2561(6) 0.3376(9) 0.0570(17) Uani 1 1 d .
H8 H 0.2808 0.2620 0.4213 0.068 Uiso 1 1 calc R
C11 C 0.1619(6) 0.5860(5) 0.2866(7) 0.0453(13) Uani 1 1 d .
C12 C 0.1651(6) 0.4257(6) 0.4527(7) 0.0494(14) Uani 1 1 d .
C13 C 0.3663(6) 0.5442(5) 0.3894(7) 0.0481(14) Uani 1 1 d .
C14 C -0.0853(5) 0.2998(4) 0.1895(6) 0.0345(10) Uani 1 1 d .
C15 C -0.1133(6) 0.3266(6) 0.3203(7) 0.0515(15) Uani 1 1 d .
H9 H -0.0638 0.3815 0.3768 0.062 Uiso 1 1 calc R
C16 C -0.2155(6) 0.2715(7) 0.3672(7) 0.0618(19) Uani 1 1 d .
H10 H -0.2338 0.2902 0.4552 0.074 Uiso 1 1 calc R
C17 C -0.2881(6) 0.1919(7) 0.2883(9) 0.0598(19) Uani 1 1 d .
H11 H -0.3545 0.1544 0.3231 0.072 Uiso 1 1 calc R
C18 C -0.2646(6) 0.1651(6) 0.1543(9) 0.0596(18) Uani 1 1 d .
H12 H -0.3159 0.1107 0.0991 0.071 Uiso 1 1 calc R
C19 C -0.1627(5) 0.2210(5) 0.1031(7) 0.0471(13) Uani 1 1 d .
H13 H -0.1473 0.2055 0.0128 0.057 Uiso 1 1 calc R
C20 C 0.0819(5) 0.2669(4) 0.0035(6) 0.0360(10) Uani 1 1 d .
C21 C 0.0932(6) 0.1707(5) 0.0541(7) 0.0458(13) Uani 1 1 d .
H14 H 0.0788 0.1577 0.1446 0.055 Uiso 1 1 calc R
C22 C 0.1262(7) 0.0951(5) -0.0321(10) 0.0616(19) Uani 1 1 d .
H15 H 0.1326 0.0306 0.0002 0.074 Uiso 1 1 calc R
C23 C 0.1495(9) 0.1156(7) -0.1662(11) 0.073(2) Uani 1 1 d .
H16 H 0.1741 0.0658 -0.2226 0.087 Uiso 1 1 calc R
C24 C 0.1366(8) 0.2087(7) -0.2158(8) 0.067(2) Uani 1 1 d .
H17 H 0.1507 0.2211 -0.3065 0.081 Uiso 1 1 calc R
C25 C 0.1024(6) 0.2851(5) -0.1315(6) 0.0471(13) Uani 1 1 d .
H18 H 0.0934 0.3482 -0.1659 0.057 Uiso 1 1 calc R
C26 C 0.0110(4) 0.4627(4) 0.0263(5) 0.0334(9) Uani 1 1 d .

loop_
_atom_site_aniso_label
_atom_site_aniso_U_11
_atom_site_aniso_U_22
_atom_site_aniso_U_33
_atom_site_aniso_U_23
_atom_site_aniso_U_13
_atom_site_aniso_U_12
Re1 0.03586(14) 0.02849(13) 0.03484(14) 0.00134(8) -0.00224(8) 0.00624(8)
P1 0.0325(6) 0.0246(6) 0.0307(6) 0.0025(4) 0.0018(5) 0.0037(5)
P2 0.0895(15) 0.0429(9) 0.0665(12) 0.0002(8) 0.0276(11) 0.0138(9)
F1 0.103(6) 0.273(15) 0.185(10) 0.075(10) 0.032(7) 0.051(8)
F2 0.172(9) 0.224(12) 0.166(9) 0.075(9) 0.053(8) 0.123(9)
F3 0.192(8) 0.093(5) 0.088(4) 0.020(4) 0.063(5) 0.014(5)
F4 0.182(8) 0.097(5) 0.128(6) 0.047(4) 0.099(6) 0.050(5)
F5 0.207(10) 0.060(4) 0.144(7) -0.020(4) 0.069(7) -0.012(5)
F6 0.330(16) 0.071(5) 0.123(7) -0.023(4) 0.090(9) -0.015(7)
O1 0.080(4) 0.050(3) 0.085(4) -0.018(3) -0.022(3) 0.035(3)
O2 0.095(5) 0.096(5) 0.041(3) 0.015(3) 0.011(3) 0.016(4)
O3 0.063(3) 0.055(3) 0.098(5) -0.008(3) -0.036(3) 0.005(3)
N1 0.032(2) 0.035(2) 0.043(2) 0.0056(19) 0.0017(18) 0.0017(17)
N2 0.042(2) 0.030(2) 0.049(3) 0.0033(19) -0.002(2) 0.0112(19)
C1 0.036(3) 0.045(3) 0.060(4) 0.020(3) 0.003(3) 0.005(2)
C2 0.044(3) 0.069(5) 0.067(4) 0.032(4) 0.007(3) 0.010(3)
C3 0.047(4) 0.092(6) 0.050(4) 0.015(4) 0.013(3) 0.009(4)
C4 0.041(3) 0.063(4) 0.054(4) -0.002(3) 0.007(3) 0.010(3)
C5 0.032(2) 0.039(3) 0.048(3) 0.000(2) 0.001(2) 0.004(2)
C6 0.033(2) 0.037(3) 0.053(3) -0.001(2) 0.002(2) 0.007(2)
C7 0.046(3) 0.043(3) 0.087(5) -0.001(3) 0.011(3) 0.016(3)
C8 0.058(4) 0.043(4) 0.102(6) 0.005(4) 0.004(4) 0.021(3)
C9 0.075(5) 0.044(4) 0.093(6) 0.024(4) -0.001(4) 0.023(4)
C10 0.067(4) 0.045(4) 0.062(4) 0.014(3) 0.001(3) 0.018(3)
C11 0.047(3) 0.041(3) 0.045(3) -0.006(2) -0.008(2) 0.011(2)
C12 0.055(4) 0.051(4) 0.041(3) -0.001(3) -0.004(3) 0.013(3)
C13 0.051(3) 0.036(3) 0.056(4) 0.001(3) -0.012(3) 0.013(3)
C14 0.035(2) 0.032(2) 0.036(2) 0.0065(19) 0.0039(19) 0.0055(19)
C15 0.046(3) 0.063(4) 0.038(3) 0.001(3) 0.004(2) -0.002(3)
C16 0.052(4) 0.091(6) 0.040(3) 0.013(3) 0.015(3) 0.007(4)
C17 0.040(3) 0.071(5) 0.066(4) 0.027(4) 0.011(3) 0.000(3)
C18 0.039(3) 0.052(4) 0.080(5) -0.001(3) 0.006(3) -0.003(3)
C19 0.041(3) 0.044(3) 0.050(3) -0.003(3) 0.006(2) 0.000(2)
C20 0.034(2) 0.033(2) 0.039(3) -0.002(2) 0.003(2) 0.0041(19)
C21 0.046(3) 0.033(3) 0.058(4) 0.002(2) 0.004(3) 0.009(2)
C22 0.060(4) 0.032(3) 0.091(6) -0.008(3) 0.005(4) 0.011(3)
C23 0.078(5) 0.056(5) 0.083(6) -0.027(4) 0.015(5) 0.021(4)
C24 0.078(5) 0.075(5) 0.047(4) -0.015(4) 0.012(3) 0.017(4)
C25 0.049(3) 0.050(3) 0.040(3) 0.000(2) 0.005(2) 0.008(3)
C26 0.032(2) 0.031(2) 0.034(2) 0.0023(18) -0.0009(18) 0.0029(18)

loop_
_atom_type_symbol
_atom_type_description
_atom_type_scat_dispersion_real
_atom_type_scat_dispersion_imag
_atom_type_scat_source
C C 0.0033 0.0016 'International Tables Vol C Tables 4.2.6.8 and 6.1.1.4'
H H 0.0000 0.0000 'International Tables Vol C Tables 4.2.6.8 and 6.1.1.4'
N N 0.0061 0.0033 'International Tables Vol C Tables 4.2.6.8 and 6.1.1.4'
O O 0.0106 0.0060 'International Tables Vol C Tables 4.2.6.8 and 6.1.1.4'
P P 0.1023 0.0942 'International Tables Vol C Tables 4.2.6.8 and 6.1.1.4'
Re Re -1.0185 7.2310 'International Tables Vol C Tables 4.2.6.8 and 6.1.1.4'
F F 0.0171 0.0103 'International Tables Vol C Tables 4.2.6.8 and 6.1.1.4'

loop_
_geom_angle_atom_site_label_1
_geom_angle_atom_site_label_2
_geom_angle_atom_site_label_3
_geom_angle
_geom_angle_site_symmetry_1
C12 Re1 C11 90.1(3) .
C12 Re1 C13 87.0(3) .
C11 Re1 C13 90.0(3) .
C12 Re1 N2 97.8(3) .
C11 Re1 N2 172.1(2) .
C13 Re1 N2 90.3(2) .
C12 Re1 N1 172.1(2) .
C11 Re1 N1 97.7(2) .
C13 Re1 N1 94.5(3) .
N2 Re1 N1 74.5(2) .
C12 Re1 P1 97.0(2) .
C11 Re1 P1 88.35(19) .
C13 Re1 P1 175.7(2) .
N2 Re1 P1 90.82(14) .
N1 Re1 P1 81.86(13) .
C26 P1 C20 105.0(3) .
C26 P1 C14 102.7(2) .
C20 P1 C14 104.3(3) .
C26 P1 Re1 105.89(17) .
C20 P1 Re1 112.86(18) .
C14 P1 Re1 124.24(18) .
F2 P2 F6 87.4(8) .
F2 P2 F4 89.8(6) .
F6 P2 F4 89.1(5) .
F2 P2 F1 177.7(8) .
F6 P2 F1 90.5(9) .
F4 P2 F1 89.2(5) .
F2 P2 F5 96.2(8) .
F6 P2 F5 176.4(8) .
F4 P2 F5 90.3(4) .
F1 P2 F5 85.9(7) .
F2 P2 F3 89.3(6) .
F6 P2 F3 89.4(4) .
F4 P2 F3 178.3(4) .
F1 P2 F3 91.7(6) .
F5 P2 F3 91.2(4) .
C5 N1 C1 118.3(6) .
C5 N1 Re1 117.3(4) .
C1 N1 Re1 124.2(4) .
C10 N2 C6 118.6(6) .
C10 N2 Re1 124.6(5) .
C6 N2 Re1 116.8(4) .
N1 C1 C2 121.9(7) .
C3 C2 C1 119.4(7) .
C2 C3 C4 119.8(7) .
C3 C4 C5 118.5(7) .
N1 C5 C4 122.0(6) .
N1 C5 C6 114.8(5) .
C4 C5 C6 123.3(6) .
N2 C6 C7 121.2(6) .
N2 C6 C5 116.3(5) .
C7 C6 C5 122.5(6) .
C8 C7 C6 119.9(8) .
C9 C8 C7 118.7(7) .
C8 C9 C10 119.8(7) .
N2 C10 C9 121.9(8) .
O1 C11 Re1 179.3(7) .
O2 C12 Re1 177.4(7) .
O3 C13 Re1 176.7(8) .
C15 C14 C19 119.6(5) .
C15 C14 P1 121.3(4) .
C19 C14 P1 119.2(4) .
C14 C15 C16 119.9(6) .
C17 C16 C15 121.3(7) .
C16 C17 C18 120.3(6) .
C17 C18 C19 119.6(7) .
C14 C19 C18 119.1(6) .
C25 C20 C21 119.9(6) .
C25 C20 P1 123.6(5) .
C21 C20 P1 116.3(5) .
C22 C21 C20 119.4(7) .
C23 C22 C21 120.1(7) .
C24 C23 C22 120.3(7) .
C23 C24 C25 120.5(8) .
C20 C25 C24 119.8(7) .
C26 C26 P1 171.2(7) 2_565

loop_
_geom_bond_atom_site_label_1
_geom_bond_atom_site_label_2
_geom_bond_distance
_geom_bond_site_symmetry_2
Re1 C12 1.922(7) .
Re1 C11 1.929(6) .
Re1 C13 1.962(7) .
Re1 N2 2.174(5) .
Re1 N1 2.177(5) .
Re1 P1 2.4947(15) .
P1 C26 1.780(6) .
P1 C20 1.813(6) .
P1 C14 1.823(5) .
P2 F2 1.517(10) .
P2 F6 1.545(8) .
P2 F4 1.577(6) .
P2 F1 1.577(11) .
P2 F5 1.590(7) .
P2 F3 1.592(6) .
O1 C11 1.140(8) .
O2 C12 1.146(9) .
O3 C13 1.121(8) .
N1 C5 1.357(8) .
N1 C1 1.360(8) .
N2 C10 1.349(9) .
N2 C6 1.353(8) .
C1 C2 1.381(10) .
C2 C3 1.373(12) .
C3 C4 1.386(12) .
C4 C5 1.394(9) .
C5 C6 1.463(9) .
C6 C7 1.391(8) .
C7 C8 1.389(12) .
C8 C9 1.360(13) .
C9 C10 1.396(11) .
C14 C15 1.381(8) .
C14 C19 1.395(8) .
C15 C16 1.389(9) .
C16 C17 1.338(12) .
C17 C18 1.392(12) .
C18 C19 1.408(9) .
C20 C25 1.382(8) .
C20 C21 1.403(8) .
C21 C22 1.389(9) .
C22 C23 1.387(14) .
C23 C24 1.367(14) .
C24 C25 1.393(10) .
C26 C26 1.195(11) 2_565
